data_7022136
loop_
_publ_author_name
'Yuan, Guozan'
'Huo, Yanping'
'Nie, Xiaoli'
'Jiang, Hong'
'Liu, Bin'
'Fang, Xiaoming'
'Zhao, Fenghua'

_publ_section_title
;
 Controllable supramolecular structures and luminescent properties of
 unique trimeric Zn(II) 8-hydroxyquinolinates tuned by functional
 substituents.
;
_journal_issue 8
_journal_name_full 'Dalton transactions (Cambridge, England : 2003)'
_journal_page_first 2921
_journal_page_last 2929
_journal_paper_doi 10.1039/c2dt31846f
_journal_volume 42
_journal_year 2013
_chemical_formula_sum 'C102 H60 F12 N6 O6 Zn3'
_chemical_formula_weight 1889.67
_chemical_name_systematic
; 
 ? 
;
_space_group_IT_number 14
_symmetry_cell_setting monoclinic
_symmetry_space_group_name_Hall '-P 2ybc'
_symmetry_space_group_name_H-M 'P 1 21/c 1'
_atom_sites_solution_hydrogens geom
_atom_sites_solution_primary direct
_atom_sites_solution_secondary difmap
_audit_creation_method SHELXL-97
_cell_angle_alpha 90.00
_cell_angle_beta 94.1160(10)
_cell_angle_gamma 90.00
_cell_formula_units_Z 4
_cell_length_a 14.4768(8)
_cell_length_b 27.4432(15)
_cell_length_c 20.5602(11)
_cell_measurement_reflns_used 18717
_cell_measurement_temperature 173(2)
_cell_measurement_theta_max 27.61
_cell_measurement_theta_min 1.41
_cell_volume 8147.3(8)
_computing_cell_refinement 'SAINT (Bruker, 1999)'
_computing_data_collection 'SMART (Bruker, 1997)'
_computing_data_reduction SAINT
_computing_molecular_graphics 'SHELXTL-PLUS (Sheldrick, 1990)'
_computing_publication_material SHELXL-97
_computing_structure_refinement 'SHELXL-97 (Sheldrick, 2008)'
_computing_structure_solution 'SHELXS-97 (Sheldrick, 2008)'
_diffrn_ambient_temperature 173(2)
_diffrn_measured_fraction_theta_full 0.989
_diffrn_measured_fraction_theta_max 0.989
_diffrn_measurement_device_type 'Bruker APEX area-detector diffractometer'
_diffrn_measurement_method '\f and \w scan'
_diffrn_radiation_monochromator graphite
_diffrn_radiation_source 'fine-focus sealed tube'
_diffrn_radiation_type MoK\a
_diffrn_radiation_wavelength 0.71073
_diffrn_reflns_av_R_equivalents 0.0776
_diffrn_reflns_av_sigmaI/netI 0.0984
_diffrn_reflns_limit_h_max 17
_diffrn_reflns_limit_h_min -18
_diffrn_reflns_limit_k_max 35
_diffrn_reflns_limit_k_min -30
_diffrn_reflns_limit_l_max 26
_diffrn_reflns_limit_l_min -26
_diffrn_reflns_number 54457
_diffrn_reflns_theta_full 27.61
_diffrn_reflns_theta_max 27.61
_diffrn_reflns_theta_min 1.41
_exptl_absorpt_coefficient_mu 0.968
_exptl_absorpt_correction_T_max 0.8927
_exptl_absorpt_correction_T_min 0.8299
_exptl_absorpt_correction_type multi-scan
_exptl_absorpt_process_details 'SADABS (Sheldrick, 1996)'
_exptl_crystal_colour Red
_exptl_crystal_density_diffrn 1.541
_exptl_crystal_density_method 'not measured'
_exptl_crystal_description Block
_exptl_crystal_F_000 3840
_exptl_crystal_size_max 0.20
_exptl_crystal_size_mid 0.15
_exptl_crystal_size_min 0.12
_refine_diff_density_max 0.447
_refine_diff_density_min -0.295
_refine_diff_density_rms 0.063
_refine_ls_extinction_method none
_refine_ls_goodness_of_fit_ref 0.910
_refine_ls_hydrogen_treatment mixed
_refine_ls_matrix_type full
_refine_ls_number_parameters 1270
_refine_ls_number_reflns 18717
_refine_ls_number_restraints 438
_refine_ls_restrained_S_all 0.908
_refine_ls_R_factor_all 0.1315
_refine_ls_R_factor_gt 0.0518
_refine_ls_shift/su_max 0.001
_refine_ls_shift/su_mean 0.000
_refine_ls_structure_factor_coef Fsqd
_refine_ls_weighting_details 'calc w=1/[\s^2^(Fo^2^)+(0.0728P)^2^+0.0000P] where P=(Fo^2^+2Fc^2^)/3'
_refine_ls_weighting_scheme calc
_refine_ls_wR_factor_gt 0.1133
_refine_ls_wR_factor_ref 0.1483
_reflns_number_gt 9609
_reflns_number_total 18717
_reflns_threshold_expression >2sigma(I)
_cod_data_source_file c2dt31846f.txt
_cod_data_source_block c:1
_cod_depositor_comments
;
The following automatic conversions were performed:

'_exptl_absorpt_correction_type' value 'Multi-scan' changed to
'multi-scan' according to
/home/saulius/struct/CIF-dictionaries/cif_core.dic dictionary named
'cif_core.dic' version 2.4.2 from 2011-04-26.

Automatic conversion script
Id: cif_fix_values 1891 2012-01-12 08:04:46Z andrius 
;
_cod_original_sg_symbol_H-M P21/c
_cod_database_code 7022136

loop_
_symmetry_equiv_pos_as_xyz
'x, y, z'
'-x, y+1/2, -z+1/2'
'-x, -y, -z'
'x, -y-1/2, z-1/2'

loop_
_atom_site_label
_atom_site_type_symbol
_atom_site_fract_x
_atom_site_fract_y
_atom_site_fract_z
_atom_site_U_iso_or_equiv
_atom_site_adp_type
_atom_site_occupancy
_atom_site_symmetry_multiplicity
_atom_site_calc_flag
_atom_site_refinement_flags
C1 C 0.2369(2) 0.33756(13) 0.73981(19) 0.0415(9) Uani 1 1 d .
C1A C 0.4471(5) 0.6031(7) 0.7555(7) 0.071(2) Uani 0.50 1 d PGU
C2A C 0.5022(6) 0.6248(5) 0.7111(6) 0.080(2) Uani 0.50 1 d PGU
C3A C 0.5981(6) 0.6233(4) 0.7214(5) 0.087(3) Uani 0.50 1 d PGU
H3AA H 0.6362 0.6383 0.6908 0.104 Uiso 0.50 1 d PR
C4A C 0.6389(5) 0.5999(4) 0.7762(5) 0.085(3) Uani 0.50 1 d PGU
H4AA H 0.7052 0.5989 0.7834 0.102 Uiso 0.50 1 d PR
C5A C 0.5838(7) 0.5782(4) 0.8207(5) 0.086(3) Uani 0.50 1 d PGU
H5AA H 0.6120 0.5621 0.8585 0.103 Uiso 0.50 1 d PR
C6A C 0.4879(7) 0.5797(6) 0.8103(7) 0.080(2) Uani 0.50 1 d PGU
C2 C 0.3298(3) 0.34134(15) 0.7299(2) 0.0548(11) Uani 1 1 d .
H2 H 0.3617 0.3708 0.7410 0.066 Uiso 1 1 calc R
C3 C 0.3775(3) 0.30299(18) 0.7042(3) 0.0685(14) Uani 1 1 d .
H3 H 0.4416 0.3070 0.6983 0.082 Uiso 1 1 calc R
C4 C 0.3368(3) 0.26005(17) 0.6870(2) 0.0660(13) Uani 1 1 d .
H4 H 0.3721 0.2341 0.6709 0.079 Uiso 1 1 calc R
C5 C 0.2409(3) 0.25463(15) 0.6933(2) 0.0547(11) Uani 1 1 d .
C6 C 0.1906(2) 0.29338(14) 0.72009(19) 0.0431(9) Uani 1 1 d .
C7 C 0.1896(3) 0.21258(17) 0.6747(3) 0.0733(15) Uani 1 1 d .
H7 H 0.2200 0.1856 0.6568 0.088 Uiso 1 1 calc R
C8 C 0.0966(3) 0.21016(16) 0.6821(2) 0.0675(14) Uani 1 1 d .
H8 H 0.0625 0.1817 0.6697 0.081 Uiso 1 1 calc R
C9 C 0.0520(3) 0.25082(14) 0.7086(2) 0.0492(10) Uani 1 1 d .
C10 C -0.0467(3) 0.24956(14) 0.7189(2) 0.0542(11) Uani 1 1 d .
H10 H -0.0672 0.2705 0.7517 0.065 Uiso 1 1 calc R
C11 C -0.1105(3) 0.22249(15) 0.6874(2) 0.0570(11) Uani 1 1 d .
H11 H -0.0912 0.2005 0.6553 0.068 Uiso 1 1 calc R
C12 C -0.2084(3) 0.22404(14) 0.6986(2) 0.0523(11) Uani 1 1 d .
C13 C -0.2760(4) 0.22025(18) 0.6477(3) 0.0727(14) Uani 1 1 d .
C14 C -0.3693(4) 0.2233(2) 0.6556(4) 0.0927(19) Uani 1 1 d .
H14 H -0.4130 0.2204 0.6191 0.111 Uiso 1 1 calc R
C15 C -0.3984(4) 0.23062(19) 0.7160(4) 0.089(2) Uani 1 1 d .
H15 H -0.4627 0.2338 0.7217 0.107 Uiso 1 1 calc R
C16 C -0.3355(3) 0.23343(17) 0.7690(3) 0.0775(15) Uani 1 1 d .
H16 H -0.3557 0.2377 0.8116 0.093 Uiso 1 1 calc R
C17 C -0.2436(3) 0.23007(15) 0.7595(2) 0.0578(11) Uani 1 1 d .
C18 C -0.1362(2) 0.35066(13) 0.8002(2) 0.0415(9) Uani 1 1 d .
C19 C -0.2310(2) 0.35430(15) 0.8026(2) 0.0531(11) Uani 1 1 d .
H19 H -0.2676 0.3647 0.7649 0.064 Uiso 1 1 calc R
C20 C -0.2740(3) 0.34291(16) 0.8592(2) 0.0562(12) Uani 1 1 d .
H20 H -0.3394 0.3461 0.8591 0.067 Uiso 1 1 calc R
C21 C -0.2264(3) 0.32750(15) 0.9141(2) 0.0527(11) Uani 1 1 d .
H21 H -0.2581 0.3190 0.9514 0.063 Uiso 1 1 calc R
C22 C -0.1287(3) 0.32403(13) 0.9157(2) 0.0440(9) Uani 1 1 d .
C23 C -0.0830(2) 0.33648(12) 0.85859(19) 0.0391(9) Uani 1 1 d .
C24 C -0.0729(3) 0.30889(14) 0.9702(2) 0.0500(10) Uani 1 1 d .
H24 H -0.1005 0.2999 1.0090 0.060 Uiso 1 1 calc R
C25 C 0.0203(3) 0.30696(14) 0.9680(2) 0.0483(10) Uani 1 1 d .
H25 H 0.0578 0.2968 1.0053 0.058 Uiso 1 1 calc R
C26 C 0.0620(3) 0.32000(13) 0.9107(2) 0.0426(9) Uani 1 1 d .
C27 C 0.1628(3) 0.31864(14) 0.9078(2) 0.0484(10) Uani 1 1 d .
H27 H 0.1867 0.3207 0.8661 0.058 Uiso 1 1 calc R
C28 C 0.2229(3) 0.31478(16) 0.9592(2) 0.0580(11) Uani 1 1 d .
H28 H 0.1968 0.3115 1.0001 0.070 Uiso 1 1 calc R
C29 C 0.3239(3) 0.31487(17) 0.9616(2) 0.0598(12) Uani 1 1 d .
C30 C 0.3766(3) 0.3006(2) 0.9121(3) 0.0826(17) Uani 1 1 d .
C31 C 0.4722(4) 0.3010(2) 0.9164(4) 0.109(2) Uani 1 1 d .
H31 H 0.5055 0.2900 0.8811 0.131 Uiso 1 1 calc R
C32 C 0.5175(4) 0.3173(3) 0.9722(5) 0.123(3) Uani 1 1 d .
H32 H 0.5832 0.3191 0.9751 0.148 Uiso 1 1 calc R
C33 C 0.4698(4) 0.3313(2) 1.0244(4) 0.105(2) Uani 1 1 d .
H33 H 0.5013 0.3422 1.0639 0.126 Uiso 1 1 calc R
C34 C 0.3746(3) 0.32902(19) 1.0174(3) 0.0727(14) Uani 1 1 d .
C35 C -0.3064(3) 0.37527(15) 0.6287(2) 0.0522(11) Uani 1 1 d .
C36 C -0.4015(3) 0.37169(17) 0.6352(2) 0.0638(13) Uani 1 1 d .
H36 H -0.4277 0.3876 0.6705 0.077 Uiso 1 1 calc R
C37 C -0.4585(3) 0.34521(19) 0.5907(3) 0.0756(16) Uani 1 1 d .
H37 H -0.5230 0.3436 0.5964 0.091 Uiso 1 1 calc R
C38 C -0.4241(3) 0.32126(19) 0.5390(3) 0.0780(15) Uani 1 1 d .
H38 H -0.4644 0.3035 0.5091 0.094 Uiso 1 1 calc R
C39 C -0.3293(3) 0.32333(17) 0.5310(3) 0.0649(13) Uani 1 1 d .
C40 C -0.2701(3) 0.34913(14) 0.5766(2) 0.0498(10) Uani 1 1 d .
C41 C -0.2870(4) 0.30122(18) 0.4789(3) 0.0798(16) Uani 1 1 d .
H41 H -0.3237 0.2841 0.4463 0.096 Uiso 1 1 calc R
C42 C -0.1945(3) 0.30425(18) 0.4751(3) 0.0727(14) Uani 1 1 d .
H42 H -0.1669 0.2899 0.4392 0.087 Uiso 1 1 calc R
C43 C -0.1379(3) 0.32865(15) 0.5241(2) 0.0543(11) Uani 1 1 d .
C44 C -0.0372(3) 0.32954(14) 0.5231(2) 0.0540(11) Uani 1 1 d .
H44 H -0.0024 0.3404 0.5612 0.065 Uiso 1 1 calc R
C45 C 0.0094(3) 0.31614(15) 0.4724(2) 0.0550(11) Uani 1 1 d .
H45 H -0.0272 0.3053 0.4350 0.066 Uiso 1 1 calc R
C46 C 0.1094(3) 0.31599(15) 0.4669(2) 0.0553(11) Uani 1 1 d .
C47 C 0.1468(4) 0.31332(19) 0.4070(3) 0.0784(15) Uani 1 1 d .
C48 C 0.2387(5) 0.3145(2) 0.3982(4) 0.102(2) Uani 1 1 d .
H48 H 0.2604 0.3129 0.3557 0.122 Uiso 1 1 calc R
C49 C 0.2993(4) 0.3182(3) 0.4523(4) 0.112(2) Uani 1 1 d .
H49 H 0.3639 0.3202 0.4473 0.134 Uiso 1 1 calc R
C50 C 0.2683(4) 0.3191(2) 0.5129(3) 0.0959(19) Uani 1 1 d .
H50 H 0.3105 0.3205 0.5504 0.115 Uiso 1 1 calc R
C51 C 0.1753(4) 0.31795(18) 0.5190(3) 0.0708(14) Uani 1 1 d .
C52 C 0.0635(2) 0.42530(14) 0.63408(17) 0.0397(9) Uani 1 1 d .
C53 C 0.1586(3) 0.42602(15) 0.6300(2) 0.0497(10) Uani 1 1 d .
H53 H 0.1942 0.3987 0.6450 0.060 Uiso 1 1 calc R
C54 C 0.2035(3) 0.46626(17) 0.6042(2) 0.0582(12) Uani 1 1 d .
H54 H 0.2688 0.4655 0.6021 0.070 Uiso 1 1 calc R
C55 C 0.1556(3) 0.50608(16) 0.5823(2) 0.0565(11) Uani 1 1 d .
H55 H 0.1874 0.5330 0.5654 0.068 Uiso 1 1 calc R
C56 C 0.0593(3) 0.50749(14) 0.58438(19) 0.0464(10) Uani 1 1 d .
C57 C 0.0119(2) 0.46707(14) 0.60966(18) 0.0408(9) Uani 1 1 d .
C58 C 0.0031(3) 0.54674(15) 0.5620(2) 0.0568(11) Uani 1 1 d .
H58 H 0.0307 0.5745 0.5439 0.068 Uiso 1 1 calc R
C59 C -0.0894(3) 0.54543(15) 0.5661(2) 0.0565(11) Uani 1 1 d .
H59 H -0.1260 0.5725 0.5515 0.068 Uiso 1 1 calc R
C60 C -0.1323(3) 0.50419(14) 0.5917(2) 0.0476(10) Uani 1 1 d .
C61 C -0.2324(3) 0.50195(15) 0.5991(2) 0.0532(11) Uani 1 1 d .
H61 H -0.2553 0.4767 0.6251 0.064 Uiso 1 1 calc R
C62 C -0.2925(3) 0.53372(15) 0.5709(2) 0.0545(11) Uani 1 1 d .
H62 H -0.2676 0.5583 0.5448 0.065 Uiso 1 1 calc R
C63 C -0.3932(3) 0.53472(14) 0.5761(2) 0.0524(11) Uani 1 1 d .
C64 C -0.4495(3) 0.55817(15) 0.5289(3) 0.0628(13) Uani 1 1 d .
C65 C -0.5437(3) 0.56144(16) 0.5307(3) 0.0694(14) Uani 1 1 d .
H65 H -0.5793 0.5783 0.4973 0.083 Uiso 1 1 calc R
C66 C -0.5858(3) 0.54062(17) 0.5804(3) 0.0746(15) Uani 1 1 d .
H66 H -0.6513 0.5420 0.5812 0.089 Uiso 1 1 calc R
C67 C -0.5330(3) 0.51711(17) 0.6305(3) 0.0731(14) Uani 1 1 d .
H67 H -0.5618 0.5030 0.6661 0.088 Uiso 1 1 calc R
C68 C -0.4399(3) 0.51480(16) 0.6272(2) 0.0593(12) Uani 1 1 d .
C69 C 0.3881(3) 0.45097(14) 0.8093(3) 0.0593(12) Uani 1 1 d .
C70 C 0.4834(3) 0.44808(17) 0.8012(3) 0.0795(16) Uani 1 1 d .
H70 H 0.5045 0.4475 0.7585 0.095 Uiso 1 1 calc R
C71 C 0.5485(4) 0.4460(2) 0.8558(4) 0.095(2) Uani 1 1 d .
H71 H 0.6126 0.4437 0.8489 0.114 Uiso 1 1 calc R
C72 C 0.5221(4) 0.4471(2) 0.9171(4) 0.0917(19) Uani 1 1 d .
H72 H 0.5673 0.4470 0.9529 0.110 Uiso 1 1 calc R
C73 C 0.4271(4) 0.44832(18) 0.9280(3) 0.0738(15) Uani 1 1 d .
C74 C 0.3605(3) 0.44950(14) 0.8749(3) 0.0580(12) Uani 1 1 d .
C75 C 0.3938(5) 0.44942(19) 0.9904(4) 0.097(2) Uani 1 1 d .
H75 H 0.4361 0.4503 1.0278 0.116 Uiso 1 1 calc R
C76 C 0.3008(4) 0.44917(19) 0.9974(3) 0.0818(16) Uani 1 1 d .
H76 H 0.2785 0.4498 1.0397 0.098 Uiso 1 1 calc R
C77 C 0.2365(3) 0.44803(15) 0.9410(2) 0.0571(11) Uani 1 1 d .
C78 C 0.1372(3) 0.44452(15) 0.9474(2) 0.0591(12) Uani 1 1 d .
H78 H 0.0974 0.4492 0.9091 0.071 Uiso 1 1 calc R
C79 C 0.0977(4) 0.43522(15) 1.0029(2) 0.0675(13) Uani 1 1 d .
H79A H 0.1411 0.4295 1.0397 0.081 Uiso 1 1 d R
C80A C -0.0030(12) 0.4298(9) 1.0125(9) 0.069(2) Uani 0.50 1 d PU
C81A C -0.0415(9) 0.4119(6) 1.0691(7) 0.076(2) Uani 0.50 1 d PU
C82A C -0.1299(10) 0.4083(6) 1.0823(6) 0.078(3) Uani 0.50 1 d PU
H82A H -0.1456 0.3943 1.1228 0.094 Uiso 0.50 1 d PR
C83 C -0.1748(7) 0.4181(5) 1.0582(5) 0.078(2) Uani 0.50 1 d PGU
H83A H -0.2362 0.4137 1.0721 0.094 Uiso 0.50 1 d PR
C82 C -0.0980(8) 0.4076(5) 1.1003(5) 0.079(2) Uani 0.50 1 d PGU
H82B H -0.1061 0.3958 1.1435 0.095 Uiso 0.50 1 d PR
C81 C -0.0094(7) 0.4143(7) 1.0799(8) 0.0799(19) Uani 0.50 1 d PGU
C80 C 0.0024(10) 0.4314(9) 1.0174(9) 0.0728(19) Uani 0.50 1 d PGU
C85 C -0.0744(13) 0.4418(9) 0.9753(7) 0.0729(16) Uani 0.50 1 d PGU
C84 C -0.1631(11) 0.4352(6) 0.9957(5) 0.074(2) Uani 0.50 1 d PGU
H84A H -0.2162 0.4424 0.9666 0.089 Uiso 0.50 1 d PR
C83A C -0.1966(10) 0.4238(6) 1.0352(6) 0.080(3) Uani 0.50 1 d PU
H83B H -0.2607 0.4216 1.0441 0.096 Uiso 0.50 1 d PR
C84A C -0.1697(12) 0.4428(6) 0.9773(7) 0.072(2) Uani 0.50 1 d PU
H84B H -0.2132 0.4540 0.9432 0.087 Uiso 0.50 1 d PR
C85A C -0.0755(14) 0.4442(9) 0.9713(8) 0.0698(18) Uani 0.50 1 d PU
C86 C 0.0080(3) 0.47449(14) 0.77596(19) 0.0424(9) Uani 1 1 d U
C87 C -0.0877(3) 0.47332(15) 0.7765(2) 0.0509(10) Uani 1 1 d .
H87 H -0.1169 0.4443 0.7895 0.061 Uiso 1 1 d R
C88 C -0.1408(3) 0.51401(17) 0.7588(2) 0.0605(12) Uani 1 1 d .
H88 H -0.2062 0.5120 0.7603 0.073 Uiso 1 1 calc R
C89 C -0.1037(3) 0.55609(17) 0.7395(2) 0.0664(13) Uani 1 1 d .
H89 H -0.1423 0.5829 0.7268 0.080 Uiso 1 1 calc R
C90 C -0.0064(3) 0.55992(14) 0.7383(2) 0.0542(11) Uani 1 1 d .
C91 C 0.0496(3) 0.51961(14) 0.75836(19) 0.0439(9) Uani 1 1 d .
C92 C 0.0396(4) 0.60196(16) 0.7199(3) 0.0722(14) Uani 1 1 d .
H92 H 0.0049 0.6297 0.7050 0.087 Uiso 1 1 calc R
C93 C 0.1334(3) 0.60347(16) 0.7232(2) 0.0686(13) Uani 1 1 d .
H93 H 0.1639 0.6321 0.7101 0.082 Uiso 1 1 calc R
C94 C 0.1866(3) 0.56264(14) 0.7458(2) 0.0521(11) Uani 1 1 d .
C95 C 0.2860(3) 0.56490(14) 0.7559(2) 0.0589(12) Uani 1 1 d .
H95 H 0.3159 0.5379 0.7774 0.071 Uiso 1 1 calc R
C96 C 0.3400(3) 0.60092(16) 0.7382(2) 0.0699(14) Uani 1 1 d .
H96A H 0.3074 0.6276 0.7169 0.084 Uiso 1 1 d R
C97 C 0.4374(6) 0.6057(8) 0.7457(8) 0.076(2) Uani 0.50 1 d PGU
C102 C 0.4776(7) 0.6319(6) 0.6972(7) 0.088(2) Uani 0.50 1 d PGU
C101 C 0.5730(7) 0.6389(4) 0.7007(5) 0.090(2) Uani 0.50 1 d PGU
H10A H 0.6008 0.6570 0.6672 0.108 Uiso 0.50 1 d PR
C100 C 0.6280(6) 0.6198(4) 0.7527(5) 0.089(2) Uani 0.50 1 d PGU
H10B H 0.6938 0.6246 0.7552 0.107 Uiso 0.50 1 d PR
C99 C 0.5877(8) 0.5936(4) 0.8012(5) 0.087(2) Uani 0.50 1 d PGU
H99A H 0.6258 0.5804 0.8371 0.104 Uiso 0.50 1 d PR
C98 C 0.4924(8) 0.5866(6) 0.7977(7) 0.0803(18) Uani 0.50 1 d PGU
F1 F -0.18223(19) 0.23133(10) 0.81230(14) 0.0779(8) Uani 1 1 d .
F2 F -0.2483(2) 0.21297(14) 0.58706(16) 0.1111(11) Uani 1 1 d .
F3 F 0.3281(2) 0.34349(12) 1.06880(16) 0.0950(10) Uani 1 1 d .
F4 F 0.3325(2) 0.28251(13) 0.85648(17) 0.1045(11) Uani 1 1 d .
F5 F 0.1454(2) 0.31702(13) 0.57959(15) 0.0969(10) Uani 1 1 d .
F6 F 0.0847(2) 0.30821(14) 0.35366(16) 0.1121(12) Uani 1 1 d .
F7 F -0.38890(17) 0.49305(11) 0.67656(14) 0.0827(8) Uani 1 1 d .
F8 F -0.40846(17) 0.57814(11) 0.47786(15) 0.0835(9) Uani 1 1 d .
F9 F 0.0259(7) 0.3922(4) 1.1134(6) 0.091(2) Uani 0.50 1 d PU
F9A F 0.0610(7) 0.4048(4) 1.1227(5) 0.092(2) Uani 0.50 1 d PU
F10 F -0.0600(10) 0.4530(3) 0.9117(7) 0.076(2) Uani 0.50 1 d PU
F10A F -0.0572(10) 0.4702(3) 0.9174(7) 0.072(2) Uani 0.50 1 d PU
F11 F 0.4388(10) 0.5722(4) 0.8546(8) 0.090(2) Uani 0.50 1 d PU
F11A F 0.4511(9) 0.5566(4) 0.8471(8) 0.084(2) Uani 0.50 1 d PU
F12 F 0.4272(6) 0.6521(5) 0.6457(7) 0.096(2) Uani 0.50 1 d PU
F12A F 0.4639(6) 0.6462(5) 0.6602(7) 0.101(3) Uani 0.50 1 d PU
N1 N 0.09824(19) 0.29060(11) 0.72733(15) 0.0404(7) Uani 1 1 d .
N2 N 0.01091(19) 0.33427(10) 0.85696(16) 0.0392(7) Uani 1 1 d .
N3 N -0.1755(2) 0.35079(11) 0.57256(16) 0.0467(8) Uani 1 1 d .
N4 N -0.08155(19) 0.46556(11) 0.61301(15) 0.0392(7) Uani 1 1 d .
N5 N 0.2672(2) 0.44896(11) 0.88250(18) 0.0506(8) Uani 1 1 d .
N6 N 0.1439(2) 0.52103(11) 0.76114(15) 0.0448(8) Uani 1 1 d .
O1 O 0.18689(15) 0.37227(8) 0.76641(13) 0.0422(6) Uani 1 1 d .
O2 O -0.09089(15) 0.36028(9) 0.74730(13) 0.0432(6) Uani 1 1 d .
O3 O -0.25117(17) 0.40145(10) 0.66795(14) 0.0523(7) Uani 1 1 d .
O4 O 0.01854(15) 0.38844(9) 0.65952(12) 0.0411(6) Uani 1 1 d .
O5 O 0.32608(18) 0.45413(10) 0.75988(15) 0.0562(7) Uani 1 1 d .
O6 O 0.06304(16) 0.43682(8) 0.79145(13) 0.0416(6) Uani 1 1 d .
Zn1 Zn 0.04818(3) 0.361418(15) 0.76025(2) 0.03880(12) Uani 1 1 d .
Zn2 Zn 0.19919(3) 0.448176(16) 0.78753(2) 0.04392(13) Uani 1 1 d .
Zn3 Zn -0.11919(3) 0.395626(16) 0.65397(2) 0.04299(13) Uani 1 1 d .

loop_
_atom_site_aniso_label
_atom_site_aniso_U_11
_atom_site_aniso_U_22
_atom_site_aniso_U_33
_atom_site_aniso_U_23
_atom_site_aniso_U_13
_atom_site_aniso_U_12
C1 0.034(2) 0.044(2) 0.047(2) 0.0037(18) 0.0103(17) 0.0063(16)
C1A 0.072(4) 0.058(4) 0.089(5) -0.015(4) 0.045(4) -0.021(4)
C2A 0.076(4) 0.073(5) 0.094(5) -0.003(4) 0.024(4) -0.020(4)
C3A 0.073(5) 0.090(6) 0.101(6) 0.003(5) 0.023(5) -0.020(5)
C4A 0.074(5) 0.077(6) 0.105(6) 0.001(5) 0.015(5) -0.029(4)
C5A 0.079(4) 0.079(6) 0.101(6) -0.004(5) 0.013(5) -0.030(4)
C6A 0.076(4) 0.073(5) 0.093(5) -0.012(4) 0.016(4) -0.019(4)
C2 0.039(2) 0.051(3) 0.076(3) 0.003(2) 0.012(2) 0.0023(18)
C3 0.049(3) 0.070(3) 0.090(4) 0.003(3) 0.029(2) 0.013(2)
C4 0.047(3) 0.067(3) 0.087(4) -0.009(3) 0.023(2) 0.019(2)
C5 0.051(3) 0.053(3) 0.062(3) -0.005(2) 0.016(2) 0.0107(19)
C6 0.042(2) 0.046(2) 0.044(2) 0.0009(18) 0.0122(18) 0.0039(16)
C7 0.074(3) 0.058(3) 0.091(4) -0.022(3) 0.028(3) 0.013(2)
C8 0.060(3) 0.049(3) 0.096(4) -0.021(3) 0.018(3) 0.000(2)
C9 0.049(2) 0.045(2) 0.055(3) -0.003(2) 0.013(2) 0.0003(18)
C10 0.051(2) 0.038(2) 0.075(3) -0.010(2) 0.011(2) -0.0039(18)
C11 0.062(3) 0.056(3) 0.053(3) -0.006(2) 0.006(2) -0.003(2)
C12 0.050(3) 0.042(2) 0.063(3) 0.004(2) -0.003(2) -0.0083(18)
C13 0.072(4) 0.068(3) 0.075(4) 0.004(3) -0.012(3) -0.003(2)
C14 0.066(4) 0.080(4) 0.127(6) 0.011(4) -0.033(4) -0.001(3)
C15 0.046(3) 0.062(3) 0.158(7) 0.010(4) -0.004(4) 0.004(2)
C16 0.061(3) 0.063(3) 0.112(5) -0.001(3) 0.030(3) 0.001(2)
C17 0.058(3) 0.049(3) 0.066(3) 0.001(2) 0.000(3) -0.008(2)
C18 0.038(2) 0.037(2) 0.051(3) 0.0033(18) 0.0148(18) -0.0053(15)
C19 0.034(2) 0.065(3) 0.062(3) 0.010(2) 0.008(2) 0.0012(18)
C20 0.035(2) 0.067(3) 0.070(3) 0.009(2) 0.023(2) 0.0006(19)
C21 0.047(2) 0.057(3) 0.057(3) 0.007(2) 0.021(2) 0.0005(19)
C22 0.046(2) 0.039(2) 0.049(3) -0.0020(19) 0.0171(19) -0.0027(16)
C23 0.038(2) 0.032(2) 0.049(3) 0.0011(17) 0.0109(18) -0.0011(15)
C24 0.054(3) 0.050(2) 0.048(3) 0.005(2) 0.014(2) -0.0044(19)
C25 0.054(2) 0.049(2) 0.042(2) 0.0084(19) 0.0062(19) -0.0035(18)
C26 0.051(2) 0.033(2) 0.045(3) -0.0015(18) 0.011(2) -0.0024(16)
C27 0.046(2) 0.047(2) 0.053(3) 0.007(2) 0.012(2) 0.0033(17)
C28 0.049(3) 0.076(3) 0.049(3) 0.013(2) 0.006(2) 0.001(2)
C29 0.048(3) 0.070(3) 0.061(3) 0.024(2) 0.003(2) 0.002(2)
C30 0.058(3) 0.115(5) 0.076(4) 0.033(3) 0.014(3) 0.019(3)
C31 0.059(4) 0.139(6) 0.135(7) 0.043(5) 0.036(4) 0.018(4)
C32 0.046(4) 0.159(7) 0.164(8) 0.053(6) -0.001(4) 0.001(4)
C33 0.061(4) 0.122(5) 0.126(6) 0.046(4) -0.032(4) -0.017(3)
C34 0.060(3) 0.079(4) 0.078(4) 0.031(3) -0.009(3) -0.004(2)
C35 0.035(2) 0.062(3) 0.060(3) 0.021(2) 0.000(2) -0.0031(18)
C36 0.042(2) 0.075(3) 0.074(3) 0.027(3) 0.005(2) 0.000(2)
C37 0.036(2) 0.089(4) 0.100(5) 0.032(3) -0.008(3) -0.010(2)
C38 0.045(3) 0.087(4) 0.098(5) 0.013(3) -0.018(3) -0.013(2)
C39 0.060(3) 0.060(3) 0.072(4) 0.010(3) -0.013(3) -0.001(2)
C40 0.036(2) 0.051(2) 0.062(3) 0.008(2) -0.003(2) -0.0011(17)
C41 0.074(4) 0.074(4) 0.086(4) -0.019(3) -0.027(3) -0.001(3)
C42 0.069(3) 0.077(3) 0.070(4) -0.014(3) -0.012(3) 0.008(3)
C43 0.059(3) 0.053(3) 0.050(3) 0.004(2) 0.000(2) 0.003(2)
C44 0.061(3) 0.046(2) 0.055(3) -0.005(2) 0.005(2) 0.0039(19)
C45 0.064(3) 0.054(3) 0.047(3) 0.001(2) 0.005(2) 0.006(2)
C46 0.066(3) 0.047(3) 0.054(3) 0.005(2) 0.014(2) 0.008(2)
C47 0.085(4) 0.089(4) 0.064(4) 0.018(3) 0.024(3) 0.020(3)
C48 0.098(5) 0.106(5) 0.108(6) 0.023(4) 0.053(4) 0.009(4)
C49 0.068(4) 0.133(6) 0.139(7) 0.010(5) 0.033(5) -0.006(4)
C50 0.067(4) 0.115(5) 0.105(5) -0.013(4) 0.002(4) -0.003(3)
C51 0.071(3) 0.073(3) 0.071(4) -0.008(3) 0.017(3) 0.005(2)
C52 0.037(2) 0.052(2) 0.030(2) 0.0035(18) 0.0064(16) -0.0007(16)
C53 0.039(2) 0.058(3) 0.054(3) 0.013(2) 0.0122(19) 0.0022(18)
C54 0.034(2) 0.082(3) 0.060(3) 0.012(2) 0.011(2) -0.005(2)
C55 0.044(2) 0.066(3) 0.060(3) 0.015(2) 0.008(2) -0.014(2)
C56 0.047(2) 0.048(2) 0.044(2) 0.0031(19) 0.0047(19) -0.0070(18)
C57 0.036(2) 0.049(2) 0.038(2) 0.0010(18) 0.0057(17) -0.0016(16)
C58 0.059(3) 0.049(3) 0.064(3) 0.017(2) 0.009(2) -0.003(2)
C59 0.055(3) 0.046(3) 0.068(3) 0.011(2) 0.001(2) 0.0020(19)
C60 0.048(2) 0.050(2) 0.045(3) 0.005(2) 0.0067(19) 0.0059(18)
C61 0.049(2) 0.047(2) 0.063(3) 0.004(2) 0.005(2) 0.0031(18)
C62 0.048(2) 0.055(3) 0.061(3) 0.006(2) 0.008(2) 0.0045(19)
C63 0.044(2) 0.044(2) 0.069(3) -0.001(2) 0.005(2) 0.0076(18)
C64 0.053(3) 0.050(3) 0.086(4) 0.006(3) 0.004(3) 0.007(2)
C65 0.041(3) 0.060(3) 0.106(4) 0.010(3) -0.005(3) 0.005(2)
C66 0.042(3) 0.060(3) 0.120(5) -0.001(3) 0.001(3) 0.001(2)
C67 0.064(3) 0.069(3) 0.088(4) 0.004(3) 0.021(3) 0.008(2)
C68 0.045(2) 0.066(3) 0.066(3) -0.002(2) 0.005(2) 0.014(2)
C69 0.050(3) 0.039(2) 0.089(4) 0.002(2) 0.008(3) -0.0041(18)
C70 0.041(3) 0.073(3) 0.124(5) 0.011(3) 0.005(3) 0.000(2)
C71 0.047(3) 0.082(4) 0.154(7) 0.005(4) -0.011(4) -0.001(3)
C72 0.059(4) 0.080(4) 0.130(6) -0.002(4) -0.035(4) -0.004(3)
C73 0.072(4) 0.062(3) 0.082(4) 0.000(3) -0.027(3) -0.001(2)
C74 0.049(3) 0.040(2) 0.082(4) 0.003(2) -0.014(2) -0.0023(18)
C75 0.105(5) 0.074(4) 0.102(5) -0.002(3) -0.052(4) 0.000(3)
C76 0.097(4) 0.086(4) 0.060(4) -0.008(3) -0.016(3) -0.005(3)
C77 0.074(3) 0.044(3) 0.052(3) -0.002(2) -0.008(2) 0.003(2)
C78 0.083(3) 0.051(3) 0.043(3) -0.002(2) 0.001(2) 0.005(2)
C79 0.102(4) 0.050(3) 0.051(3) -0.002(2) 0.007(3) 0.007(2)
C80A 0.113(5) 0.049(4) 0.046(4) -0.005(4) 0.024(4) -0.006(4)
C81A 0.112(5) 0.070(4) 0.049(4) 0.001(4) 0.023(4) -0.005(4)
C82A 0.110(6) 0.078(4) 0.050(5) 0.001(4) 0.028(5) -0.003(5)
C83 0.111(5) 0.073(4) 0.053(5) -0.002(4) 0.028(4) -0.009(4)
C82 0.113(5) 0.074(3) 0.053(4) -0.001(4) 0.027(4) -0.011(4)
C81 0.117(4) 0.072(3) 0.053(4) 0.003(3) 0.022(4) -0.011(3)
C80 0.112(4) 0.058(3) 0.051(4) -0.004(3) 0.023(3) -0.008(3)
C85 0.105(3) 0.061(3) 0.056(3) -0.007(3) 0.025(3) -0.010(3)
C84 0.106(4) 0.065(4) 0.055(4) -0.005(4) 0.029(4) -0.010(3)
C83A 0.110(5) 0.074(5) 0.058(6) -0.004(5) 0.022(5) -0.008(4)
C84A 0.102(5) 0.063(5) 0.056(5) -0.004(4) 0.028(5) -0.005(4)
C85A 0.100(4) 0.057(4) 0.056(4) -0.009(3) 0.031(3) -0.012(3)
C86 0.042(2) 0.045(2) 0.040(2) -0.0055(17) 0.0055(17) 0.0034(16)
C87 0.046(2) 0.055(3) 0.052(3) -0.010(2) 0.008(2) 0.0053(19)
C88 0.044(2) 0.070(3) 0.068(3) -0.008(3) 0.005(2) 0.013(2)
C89 0.061(3) 0.060(3) 0.077(4) -0.002(3) -0.003(2) 0.021(2)
C90 0.067(3) 0.040(2) 0.056(3) -0.003(2) 0.002(2) 0.011(2)
C91 0.049(2) 0.044(2) 0.039(2) 0.0000(18) 0.0061(18) 0.0023(17)
C92 0.086(4) 0.047(3) 0.083(4) 0.012(3) 0.004(3) 0.017(2)
C93 0.081(4) 0.042(3) 0.083(4) 0.009(2) 0.011(3) 0.000(2)
C94 0.065(3) 0.041(2) 0.051(3) 0.001(2) 0.011(2) -0.0022(19)
C95 0.068(3) 0.036(2) 0.073(3) 0.001(2) 0.012(2) -0.0055(19)
C96 0.086(4) 0.042(3) 0.084(4) 0.006(2) 0.024(3) -0.007(2)
C97 0.073(3) 0.068(4) 0.091(4) -0.012(4) 0.028(3) -0.019(3)
C102 0.082(4) 0.084(4) 0.099(5) -0.003(3) 0.026(4) -0.017(4)
C101 0.081(4) 0.091(5) 0.101(5) -0.001(4) 0.024(4) -0.020(4)
C100 0.077(4) 0.091(5) 0.100(5) 0.000(4) 0.019(4) -0.026(4)
C99 0.081(3) 0.082(5) 0.098(5) -0.005(4) 0.016(4) -0.026(4)
C98 0.077(3) 0.073(4) 0.093(4) -0.007(3) 0.021(3) -0.022(3)
F1 0.0774(19) 0.094(2) 0.0633(19) -0.0081(15) 0.0090(15) -0.0113(15)
F2 0.117(3) 0.148(3) 0.064(2) -0.010(2) -0.016(2) -0.006(2)
F3 0.086(2) 0.125(3) 0.072(2) 0.0109(19) -0.0118(18) -0.0166(18)
F4 0.086(2) 0.154(3) 0.076(2) 0.013(2) 0.0259(19) 0.036(2)
F5 0.080(2) 0.147(3) 0.063(2) -0.0099(19) 0.0026(16) 0.0240(18)
F6 0.121(3) 0.159(3) 0.057(2) 0.012(2) 0.015(2) 0.045(2)
F7 0.0606(17) 0.118(2) 0.071(2) 0.0253(17) 0.0171(14) 0.0213(15)
F8 0.0592(17) 0.092(2) 0.099(2) 0.0398(18) 0.0050(16) 0.0088(14)
F9 0.127(5) 0.087(4) 0.062(4) 0.012(4) 0.014(4) -0.015(4)
F9A 0.136(6) 0.091(5) 0.051(4) 0.009(4) 0.011(4) -0.036(4)
F10 0.103(3) 0.067(4) 0.060(3) -0.005(4) 0.015(3) -0.009(4)
F10A 0.101(4) 0.057(5) 0.061(4) -0.009(4) 0.016(3) -0.007(4)
F11 0.089(4) 0.086(5) 0.097(4) -0.008(4) 0.013(3) -0.014(4)
F11A 0.087(4) 0.065(5) 0.101(5) -0.010(4) 0.007(4) -0.005(4)
F12 0.085(5) 0.101(4) 0.103(5) 0.014(4) 0.025(4) -0.013(5)
F12A 0.092(6) 0.106(5) 0.106(6) 0.029(4) 0.029(5) -0.024(5)
N1 0.0352(17) 0.0402(18) 0.047(2) 0.0003(15) 0.0089(14) 0.0013(13)
N2 0.0351(17) 0.0350(17) 0.048(2) -0.0008(15) 0.0098(15) -0.0008(12)
N3 0.0453(19) 0.0450(19) 0.049(2) 0.0074(16) 0.0019(16) 0.0022(14)
N4 0.0350(17) 0.0439(18) 0.0391(19) 0.0044(15) 0.0053(14) 0.0008(13)
N5 0.062(2) 0.0384(19) 0.050(2) -0.0013(16) -0.0066(18) 0.0008(15)
N6 0.052(2) 0.0387(19) 0.045(2) -0.0024(15) 0.0109(16) -0.0002(14)
O1 0.0351(13) 0.0390(14) 0.0532(17) 0.0013(12) 0.0086(12) 0.0026(10)
O2 0.0319(13) 0.0501(16) 0.0484(17) 0.0066(13) 0.0085(12) 0.0005(11)
O3 0.0334(14) 0.0684(19) 0.0555(19) 0.0050(15) 0.0066(13) 0.0004(12)
O4 0.0362(14) 0.0455(15) 0.0421(16) 0.0060(12) 0.0075(11) -0.0009(11)
O5 0.0418(16) 0.0563(18) 0.070(2) 0.0092(15) 0.0038(15) -0.0057(12)
O6 0.0372(14) 0.0391(15) 0.0491(17) -0.0002(12) 0.0064(12) 0.0000(11)
Zn1 0.0301(2) 0.0398(2) 0.0474(3) 0.0012(2) 0.00836(18) 0.00021(17)
Zn2 0.0380(2) 0.0426(3) 0.0513(3) 0.0034(2) 0.0043(2) -0.00305(18)
Zn3 0.0329(2) 0.0488(3) 0.0475(3) 0.0026(2) 0.00405(19) -0.00063(18)

loop_
_atom_type_symbol
_atom_type_description
_atom_type_scat_dispersion_real
_atom_type_scat_dispersion_imag
_atom_type_scat_source
C C 0.0033 0.0016 'International Tables Vol C Tables 4.2.6.8 and 6.1.1.4'
H H 0.0000 0.0000 'International Tables Vol C Tables 4.2.6.8 and 6.1.1.4'
N N 0.0061 0.0033 'International Tables Vol C Tables 4.2.6.8 and 6.1.1.4'
O O 0.0106 0.0060 'International Tables Vol C Tables 4.2.6.8 and 6.1.1.4'
F F 0.0171 0.0103 'International Tables Vol C Tables 4.2.6.8 and 6.1.1.4'
Zn Zn 0.2839 1.4301 'International Tables Vol C Tables 4.2.6.8 and 6.1.1.4'

loop_
_geom_angle_atom_site_label_1
_geom_angle_atom_site_label_2
_geom_angle_atom_site_label_3
_geom_angle
O1 C1 C2 124.7(3)
O1 C1 C6 117.7(3)
C2 C1 C6 117.7(3)
C98 C1A C2A 110.1(7)
C98 C1A C6A 10.0(7)
C2A C1A C6A 120.0
C98 C1A C102 128.2(11)
C2A C1A C102 18.2(6)
C6A C1A C102 138.1(6)
C98 C1A C96 131.4(11)
C2A C1A C96 118.2(7)
C6A C1A C96 121.5(8)
C102 C1A C96 100.3(8)
C101 C2A F12A 92.0(9)
C101 C2A C97 157.4(16)
F12A C2A C97 109.6(10)
C101 C2A C1A 147.4(7)
F12A C2A C1A 119.7(8)
C97 C2A C1A 10.2(10)
C101 C2A C3A 29.5(6)
F12A C2A C3A 120.3(8)
C97 C2A C3A 130.0(10)
C1A C2A C3A 120.0
C101 C2A F12 102.8(10)
F12A C2A F12 11.0(8)
C97 C2A F12 98.6(8)
C1A C2A F12 108.7(8)
C3A C2A F12 131.3(8)
C101 C2A C100 44.0(5)
F12A C2A C100 135.9(9)
C97 C2A C100 114.1(10)
C1A C2A C100 104.0(4)
C3A C2A C100 17.2(5)
F12 C2A C100 146.6(9)
C101 C3A C100 148(3)
C101 C3A C4A 164(2)
C100 C3A C4A 21.1(12)
C101 C3A C2A 53.7(16)
C100 C3A C2A 129.7(12)
C4A C3A C2A 120.0
C101 C3A C102 44.5(10)
C100 C3A C102 137.7(17)
C4A C3A C102 129.3(8)
C2A C3A C102 9.4(8)
C101 C3A C99 138.5(18)
C100 C3A C99 42.7(8)
C4A C3A C99 30.0(6)
C2A C3A C99 90.3(6)
C102 C3A C99 99.5(7)
C101 C3A H3AA 68.3
C100 C3A H3AA 107.1
C4A C3A H3AA 120.0
C2A C3A H3AA 120.0
C102 C3A H3AA 110.7
C99 C3A H3AA 149.3
C101 C3A H10A 34.0
C100 C3A H10A 133.7
C4A C3A H10A 152.0
C2A C3A H10A 86.8
C102 C3A H10A 77.4
C99 C3A H10A 166.3
H3AA C3A H10A 34.3
C101 C3A H10B 134.2
C100 C3A H10B 32.7
C4A C3A H10B 46.7
C2A C3A H10B 161.2
C102 C3A H10B 165.7
C99 C3A H10B 74.5
H3AA C3A H10B 74.9
H10A C3A H10B 105.3
C100 C4A C99 110.6(19)
C100 C4A C3A 21.6(14)
C99 C4A C3A 102.7(10)
C100 C4A C5A 129.9(12)
C99 C4A C5A 19.4(10)
C3A C4A C5A 120.0
C100 C4A H4AA 106.8
C99 C4A H4AA 136.3
C3A C4A H4AA 120.0
C5A C4A H4AA 120.0
C100 C4A H10B 56.0
C99 C4A H10B 154.1
C3A C4A H10B 71.9
C5A C4A H10B 160.7
H4AA C4A H10B 50.8
C100 C4A H99A 147.2
C99 C4A H99A 43.7
C3A C4A H99A 146.3
C5A C4A H99A 28.2
H4AA C4A H99A 92.8
H10B C4A H99A 135.2
C99 C5A C4A 32(2)
C99 C5A C6A 91.0(18)
C4A C5A C6A 120.0
C99 C5A C98 78(2)
C4A C5A C98 106.4(7)
C6A C5A C98 13.6(7)
C99 C5A C100 15.6(18)
C4A C5A C100 16.9(5)
C6A C5A C100 104.4(4)
C98 C5A C100 90.7(7)
C99 C5A H5AA 145.8
C4A C5A H5AA 120.0
C6A C5A H5AA 120.0
C98 C5A H5AA 133.6
C100 C5A H5AA 135.2
C99 C5A H99A 98.6
C4A C5A H99A 75.7
C6A C5A H99A 157.7
C98 C5A H99A 162.3
C100 C5A H99A 88.7
H5AA C5A H99A 47.3
F11A C6A F11 23.8(8)
F11A C6A C5A 112.8(11)
F11 C6A C5A 120.8(12)
F11A C6A C1A 126.8(11)
F11 C6A C1A 116.7(12)
C5A C6A C1A 120.0
F11A C6A C99 135.3(14)
F11 C6A C99 138.6(15)
C5A C6A C99 22.8(5)
C1A C6A C99 97.9(5)
F11A C6A C97 125.1(11)
F11 C6A C97 115.6(14)
C5A C6A C97 121.5(6)
C1A C6A C97 1.9(10)
C99 C6A C97 99.5(9)
C1 C2 C3 121.2(4)
C1 C2 H2 119.4
C3 C2 H2 119.4
C4 C3 C2 122.8(4)
C4 C3 H3 118.6
C2 C3 H3 118.6
C3 C4 C5 118.7(4)
C3 C4 H4 120.6
C5 C4 H4 120.6
C7 C5 C4 124.3(4)
C7 C5 C6 116.2(4)
C4 C5 C6 119.5(4)
N1 C6 C5 122.4(3)
N1 C6 C1 117.5(3)
C5 C6 C1 120.1(3)
C8 C7 C5 120.9(4)
C8 C7 H7 119.5
C5 C7 H7 119.5
C7 C8 C9 118.9(4)
C7 C8 H8 120.5
C9 C8 H8 120.5
N1 C9 C8 121.8(4)
N1 C9 C10 117.2(3)
C8 C9 C10 121.0(4)
C11 C10 C9 126.9(4)
C11 C10 H10 116.5
C9 C10 H10 116.5
C10 C11 C12 124.2(4)
C10 C11 H11 117.9
C12 C11 H11 117.9
C13 C12 C17 113.7(4)
C13 C12 C11 121.5(5)
C17 C12 C11 124.8(4)
F2 C13 C14 118.5(5)
F2 C13 C12 117.9(5)
C14 C13 C12 123.6(6)
C15 C14 C13 119.3(6)
C15 C14 H14 120.3
C13 C14 H14 120.3
C14 C15 C16 120.3(5)
C14 C15 H15 119.8
C16 C15 H15 119.8
C17 C16 C15 118.8(5)
C17 C16 H16 120.6
C15 C16 H16 120.6
F1 C17 C16 118.3(5)
F1 C17 C12 117.5(4)
C16 C17 C12 124.2(5)
O2 C18 C19 124.2(4)
O2 C18 C23 118.1(3)
C19 C18 C23 117.7(3)
C18 C19 C20 121.2(4)
C18 C19 H19 119.4
C20 C19 H19 119.4
C21 C20 C19 122.5(4)
C21 C20 H20 118.7
C19 C20 H20 118.7
C20 C21 C22 119.4(4)
C20 C21 H21 120.3
C22 C21 H21 120.3
C24 C22 C21 123.9(4)
C24 C22 C23 117.0(3)
C21 C22 C23 119.0(4)
N2 C23 C22 122.0(4)
N2 C23 C18 117.9(3)
C22 C23 C18 120.1(3)
C25 C24 C22 120.3(4)
C25 C24 H24 119.8
C22 C24 H24 119.8
C24 C25 C26 120.4(4)
C24 C25 H25 119.8
C26 C25 H25 119.8
N2 C26 C25 121.2(3)
N2 C26 C27 117.8(3)
C25 C26 C27 121.0(4)
C28 C27 C26 124.8(4)
C28 C27 H27 117.6
C26 C27 H27 117.6
C27 C28 C29 128.8(4)
C27 C28 H28 115.6
C29 C28 H28 115.6
C34 C29 C30 114.1(5)
C34 C29 C28 120.2(5)
C30 C29 C28 125.7(5)
F4 C30 C29 118.3(5)
F4 C30 C31 117.6(6)
C29 C30 C31 123.9(6)
C32 C31 C30 118.6(7)
C32 C31 H31 120.7
C30 C31 H31 120.7
C31 C32 C33 121.0(6)
C31 C32 H32 119.5
C33 C32 H32 119.5
C32 C33 C34 117.4(7)
C32 C33 H33 121.3
C34 C33 H33 121.3
F3 C34 C29 118.0(4)
F3 C34 C33 117.0(6)
C29 C34 C33 124.9(6)
O3 C35 C36 122.9(4)
O3 C35 C40 120.0(3)
C36 C35 C40 117.1(4)
C37 C36 C35 121.2(5)
C37 C36 H36 119.4
C35 C36 H36 119.4
C38 C37 C36 121.8(4)
C38 C37 H37 119.1
C36 C37 H37 119.1
C37 C38 C39 119.1(5)
C37 C38 H38 120.4
C39 C38 H38 120.4
C38 C39 C41 123.9(5)
C38 C39 C40 119.8(5)
C41 C39 C40 116.3(4)
N3 C40 C39 122.3(4)
N3 C40 C35 116.8(4)
C39 C40 C35 120.9(4)
C42 C41 C39 120.4(5)
C42 C41 H41 119.8
C39 C41 H41 119.8
C41 C42 C43 120.8(5)
C41 C42 H42 119.6
C43 C42 H42 119.6
N3 C43 C42 120.3(4)
N3 C43 C44 118.0(4)
C42 C43 C44 121.6(4)
C45 C44 C43 124.6(4)
C45 C44 H44 117.7
C43 C44 H44 117.7
C44 C45 C46 128.4(4)
C44 C45 H45 115.8
C46 C45 H45 115.8
C47 C46 C51 113.6(5)
C47 C46 C45 121.5(5)
C51 C46 C45 124.9(4)
C48 C47 F6 119.2(5)
C48 C47 C46 124.6(6)
F6 C47 C46 116.2(5)
C47 C48 C49 118.1(6)
C47 C48 H48 121.0
C49 C48 H48 121.0
C50 C49 C48 120.8(6)
C50 C49 H49 119.6
C48 C49 H49 119.6
C49 C50 C51 118.7(6)
C49 C50 H50 120.6
C51 C50 H50 120.6
F5 C51 C50 118.1(5)
F5 C51 C46 117.8(4)
C50 C51 C46 124.1(5)
O4 C52 C53 123.5(3)
O4 C52 C57 119.1(3)
C53 C52 C57 117.5(3)
C52 C53 C54 121.5(4)
C52 C53 H53 119.2
C54 C53 H53 119.2
C55 C54 C53 121.3(4)
C55 C54 H54 119.3
C53 C54 H54 119.3
C54 C55 C56 120.0(4)
C54 C55 H55 120.0
C56 C55 H55 120.0
C55 C56 C58 124.4(4)
C55 C56 C57 119.9(4)
C58 C56 C57 115.6(3)
N4 C57 C56 123.4(3)
N4 C57 C52 116.9(3)
C56 C57 C52 119.7(3)
C59 C58 C56 120.9(4)
C59 C58 H58 119.5
C56 C58 H58 119.5
C58 C59 C60 120.7(4)
C58 C59 H59 119.6
C60 C59 H59 119.6
N4 C60 C59 120.5(3)
N4 C60 C61 117.0(3)
C59 C60 C61 122.4(4)
C62 C61 C60 123.1(4)
C62 C61 H61 118.5
C60 C61 H61 118.5
C61 C62 C63 126.9(4)
C61 C62 H62 116.5
C63 C62 H62 116.5
C64 C63 C68 114.6(4)
C64 C63 C62 119.8(4)
C68 C63 C62 125.6(4)
F8 C64 C65 119.1(4)
F8 C64 C63 117.6(4)
C65 C64 C63 123.3(5)
C66 C65 C64 119.8(5)
C66 C65 H65 120.1
C64 C65 H65 120.1
C65 C66 C67 120.0(4)
C65 C66 H66 120.0
C67 C66 H66 120.0
C68 C67 C66 118.6(5)
C68 C67 H67 120.7
C66 C67 H67 120.7
F7 C68 C67 118.4(4)
F7 C68 C63 118.0(4)
C67 C68 C63 123.6(4)
O5 C69 C70 122.4(5)
O5 C69 C74 120.6(4)
C70 C69 C74 117.0(5)
C69 C70 C71 120.8(6)
C69 C70 H70 119.6
C71 C70 H70 119.6
C72 C71 C70 121.7(6)
C72 C71 H71 119.1
C70 C71 H71 119.1
C71 C72 C73 119.8(6)
C71 C72 H72 120.1
C73 C72 H72 120.1
C75 C73 C74 116.6(5)
C75 C73 C72 123.3(6)
C74 C73 C72 120.0(6)
N5 C74 C73 122.6(5)
N5 C74 C69 116.8(4)
C73 C74 C69 120.6(5)
C76 C75 C73 120.2(5)
C76 C75 H75 119.9
C73 C75 H75 119.9
C75 C76 C77 120.2(5)
C75 C76 H76 119.9
C77 C76 H76 119.9
N5 C77 C76 119.9(5)
N5 C77 C78 119.1(4)
C76 C77 C78 121.1(5)
C79 C78 C77 125.1(5)
C79 C78 H78 117.5
C77 C78 H78 117.5
C78 C79 C80 131.8(9)
C78 C79 C80A 127.8(9)
C80 C79 C80A 4.6(16)
C78 C79 H79A 114.0
C80 C79 H79A 114.1
C80A C79 H79A 118.1
C85 C80A C85A 3.2(13)
C85 C80A C81A 103.3(14)
C85A C80A C81A 106.3(11)
C85 C80A C81 122.4(17)
C85A C80A C81 125.3(12)
C81A C80A C81 20.1(8)
C85 C80A C79 130.5(14)
C85A C80A C79 127.4(13)
C81A C80A C79 126.1(15)
C81 C80A C79 106.4(15)
C81 C81A C82 118(4)
C81 C81A C82A 142(4)
C82 C81A C82A 24.7(8)
C81 C81A C80 80(3)
C82 C81A C80 155(2)
C82A C81A C80 133.3(16)
C81 C81A F9 35(3)
C82 C81A F9 95.4(13)
C82A C81A F9 118.4(11)
C80 C81A F9 108.2(12)
C81 C81A C80A 85(4)
C82 C81A C80A 152.3(15)
C82A C81A C80A 129.4(12)
C80 C81A C80A 5.2(17)
F9 C81A C80A 112.0(13)
C81 C81A F9A 18(3)
C82 C81A F9A 104.5(13)
C82A C81A F9A 129.1(11)
C80 C81A F9A 96.2(11)
F9 C81A F9A 17.9(6)
C80A C81A F9A 100.7(13)
C81 C81A C83 157(4)
C82 C81A C83 44.6(7)
C82A C81A C83 20.6(7)
C80 C81A C83 112.7(14)
F9 C81A C83 139.0(11)
C80A C81A C83 108.8(11)
F9A C81A C83 148.7(11)
C82 C82A C83 163(4)
C82 C82A C81A 52(2)
C83 C82A C81A 125.1(18)
C82 C82A C83A 163(3)
C83 C82A C83A 8.0(14)
C81A C82A C83A 117.9(11)
C82 C82A C81 42.5(17)
C83 C82A C81 133(2)
C81A C82A C81 10.2(10)
C83A C82A C81 126.6(13)
C82 C82A C84 137(3)
C83 C82A C84 37.5(10)
C81A C82A C84 87.9(11)
C83A C82A C84 30.0(9)
C81 C82A C84 96.8(10)
C82 C82A H82A 69.8
C83 C82A H82A 115.0
C81A C82A H82A 119.9
C83A C82A H82A 122.2
C81 C82A H82A 111.0
C84 C82A H82A 152.1
C82 C82A H83A 147.4
C83 C82A H83A 33.0
C81A C82A H83A 158.2
C83A C82A H83A 40.4
C81 C82A H83A 165.7
C84 C82A H83A 70.3
H82A C82A H83A 82.0
C82 C82A H82B 40.0
C83 C82A H82B 141.9
C81A C82A H82B 91.4
C83A C82A H82B 149.8
C81 C82A H82B 81.9
C84 C82A H82B 172.8
H82A C82A H82B 30.0
H83A C82A H82B 110.0
C83A C83 C82A 160(3)
C83A C83 C82 160(2)
C82A C83 C82 6.9(18)
C83A C83 C84 40(2)
C82A C83 C84 121.1(15)
C82 C83 C84 120.0
C83A C83 C84A 35.9(18)
C82A C83 C84A 126(2)
C82 C83 C84A 124.6(10)
C84 C83 C84A 5.2(11)
C83A C83 C81A 127(2)
C82A C83 C81A 34.2(12)
C82 C83 C81A 33.1(8)
C84 C83 C81A 87.1(8)
C84A C83 C81A 91.9(9)
C83A C83 H82A 161.4
C82A C83 H82A 35.1
C82 C83 H82A 37.2
C84 C83 H82A 155.8
C84A C83 H82A 160.9
C81A C83 H82A 69.3
C83A C83 H83A 79.3
C82A C83 H83A 118.8
C82 C83 H83A 120.3
C84 C83 H83A 119.7
C84A C83 H83A 115.0
C81A C83 H83A 153.0
H82A C83 H83A 83.7
C83A C83 H83B 46.5
C82A C83 H83B 151.2
C82 C83 H83B 153.0
C84 C83 H83B 86.9
C84A C83 H83B 82.3
C81A C83 H83B 173.4
H82A C83 H83B 116.3
H83A C83 H83B 32.8
C82A C82 C81A 103(3)
C82A C82 C81 121(2)
C81A C82 C81 18.8(12)
C82A C82 C83 10(3)
C81A C82 C83 102.3(12)
C81 C82 C83 120.0
C82A C82 F9 147(3)
C81A C82 F9 48.9(10)
C81 C82 F9 33.3(8)
C83 C82 F9 149.9(8)
C82A C82 C83A 12(2)
C81A C82 C83A 96.7(12)
C81 C82 C83A 114.3(6)
C83 C82 C83A 5.7(6)
F9 C82 C83A 144.5(10)
C82A C82 H82A 75.1
C81A C82 H82A 162.7
C81 C82 H82A 158.8
C83 C82 H82A 78.7
F9 C82 H82A 125.7
C83A C82 H82A 84.2
C82A C82 H82B 117.6
C81A C82 H82B 137.1
C81 C82 H82B 120.0
C83 C82 H82B 120.0
F9 C82 H82B 88.3
C83A C82 H82B 125.7
H82A C82 H82B 42.6
C81A C81 F9 128(4)
C81A C81 F9A 155(4)
F9 C81 F9A 27.7(7)
C81A C81 C82 44(3)
F9 C81 C82 98.4(13)
F9A C81 C82 117.2(10)
C81A C81 C80 79(3)
F9 C81 C80 137.1(14)
F9A C81 C80 122.8(10)
C82 C81 C80 120.0
C81A C81 C80A 75(3)
F9 C81 C80A 138(2)
F9A C81 C80A 126.2(12)
C82 C81 C80A 116.6(12)
C80 C81 C80A 4.4(15)
C81A C81 C82A 28(3)
F9 C81 C82A 112.0(16)
F9A C81 C82A 133.0(13)
C82 C81 C82A 16.1(6)
C80 C81 C82A 104.2(6)
C80A C81 C82A 100.6(14)
C81A C80 C81 21.0(8)
C81A C80 C85 99.6(8)
C81 C80 C85 120.0
C81A C80 C79 133.5(18)
C81 C80 C79 113.6(11)
C85 C80 C79 126.4(12)
C81A C80 C85A 102.5(14)
C81 C80 C85A 122.7(9)
C85 C80 C85A 3.0(12)
C79 C80 C85A 123.7(12)
C80A C85 F10 116.9(16)
C80A C85 C84A 138.6(15)
F10 C85 C84A 104.2(15)
C80A C85 C84 120.6(10)
F10 C85 C84 121.5(13)
C84A C85 C84 18.1(8)
C80A C85 C80 3(2)
F10 C85 C80 118.0(13)
C84A C85 C80 137.8(8)
C84 C85 C80 120.0
C80A C85 F10A 116.4(15)
F10 C85 F10A 19.5(6)
C84A C85 F10A 104.1(15)
C84 C85 F10A 122.1(13)
C80 C85 F10A 116.3(13)
C83A C84 C85 141.2(11)
C83A C84 C83 21.2(11)
C85 C84 C83 120.0
C83A C84 C85A 145(2)
C85 C84 C85A 4.2(15)
C83 C84 C85A 123.9(13)
C83A C84 C82A 42.4(10)
C85 C84 C82A 98.8(6)
C83 C84 C82A 21.4(6)
C85A C84 C82A 102.8(14)
C83A C84 H84A 98.8
C85 C84 H84A 120.0
C83 C84 H84A 120.0
C85A C84 H84A 116.1
C82A C84 H84A 141.1
C83A C84 H84B 119.3
C85 C84 H84B 99.4
C83 C84 H84B 140.3
C85A C84 H84B 95.3
C82A C84 H84B 161.7
H84A C84 H84B 21.3
C83 C83A C84 118(3)
C83 C83A C84A 130(2)
C84 C83A C84A 12.1(14)
C83 C83A C82A 12(2)
C84 C83A C82A 107.6(17)
C84A C83A C82A 119.5(12)
C83 C83A C82 13.9(17)
C84 C83A C82 104.5(15)
C84A C83A C82 116.3(11)
C82A C83A C82 5.0(9)
C83 C83A H83A 67.4
C84 C83A H83A 174.1
C84A C83A H83A 161.9
C82A C83A H83A 78.3
C82 C83A H83A 81.3
C83 C83A H84A 157.3
C84 C83A H84A 39.0
C84A C83A H84A 27.3
C82A C83A H84A 146.4
C82 C83A H84A 143.5
H83A C83A H84A 135.2
C83 C83A H83B 107.9
C84 C83A H83B 133.6
C84A C83A H83B 121.7
C82A C83A H83B 118.8
C82 C83A H83B 121.8
H83A C83A H83B 40.5
H84A C83A H83B 94.7
C85A C84A C83A 115.5(12)
C85A C84A C85 4.4(13)
C83A C84A C85 111.2(14)
C85A C84A C83 101.6(10)
C83A C84A C83 14.0(8)
C85 C84A C83 97.3(13)
C85A C84A H84A 156.3
C83A C84A H84A 86.6
C85 C84A H84A 159.7
C83 C84A H84A 100.6
C85A C84A H84B 121.8
C83A C84A H84B 122.7
C85 C84A H84B 126.0
C83 C84A H84B 136.6
H84A C84A H84B 36.9
F10 C85A F10A 21.0(6)
F10 C85A C80A 117.9(16)
F10A C85A C80A 118.2(15)
F10 C85A C84A 109.5(17)
F10A C85A C84A 109.9(16)
C80A C85A C84A 131.4(11)
F10 C85A C84 126(2)
F10A C85A C84 128(2)
C80A C85A C84 113.5(12)
C84A C85A C84 17.9(8)
F10 C85A C80 118.9(17)
F10A C85A C80 117.9(16)
C80A C85A C80 3(2)
C84A C85A C80 131.0(13)
C84 C85A C80 113.3(15)
O6 C86 C87 124.2(3)
O6 C86 C91 118.5(3)
C87 C86 C91 117.3(3)
C86 C87 C88 120.9(4)
C86 C87 H87 119.1
C88 C87 H87 120.0
C89 C88 C87 122.8(4)
C89 C88 H88 118.6
C87 C88 H88 118.6
C88 C89 C90 119.2(4)
C88 C89 H89 120.4
C90 C89 H89 120.4
C92 C90 C89 124.1(4)
C92 C90 C91 116.7(4)
C89 C90 C91 119.2(4)
N6 C91 C90 122.8(3)
N6 C91 C86 116.8(3)
C90 C91 C86 120.4(4)
C93 C92 C90 120.5(4)
C93 C92 H92 119.8
C90 C92 H92 119.8
C92 C93 C94 120.7(4)
C92 C93 H93 119.7
C94 C93 H93 119.7
N6 C94 C93 119.9(4)
N6 C94 C95 118.3(4)
C93 C94 C95 121.7(4)
C96 C95 C94 126.5(4)
C96 C95 H95 116.8
C94 C95 H95 116.8
C95 C96 C97 130.0(8)
C95 C96 C1A 124.0(7)
C97 C96 C1A 7.5(10)
C95 C96 H96A 114.4
C97 C96 H96A 115.6
C1A C96 H96A 121.4
C2A C97 C102 20.2(6)
C2A C97 C98 100.0(6)
C102 C97 C98 120.0
C2A C97 C96 135.9(14)
C102 C97 C96 115.9(9)
C98 C97 C96 124.1(9)
C2A C97 C6A 108.4(10)
C102 C97 C6A 128.5(5)
C98 C97 C6A 8.5(5)
C96 C97 C6A 115.6(9)
F12A C102 F12 19.2(11)
F12A C102 C97 141.5(14)
F12 C102 C97 122.6(8)
F12A C102 C101 98.4(14)
F12 C102 C101 117.4(8)
C97 C102 C101 120.0
F12A C102 C1A 149.6(15)
F12 C102 C1A 130.7(9)
C97 C102 C1A 8.2(7)
C101 C102 C1A 111.9(7)
F12A C102 C3A 117.4(16)
F12 C102 C3A 136.6(10)
C97 C102 C3A 100.5(4)
C101 C102 C3A 20.4(4)
C1A C102 C3A 92.5(8)
C3A C101 C2A 96.7(17)
C3A C101 C100 16.6(18)
C2A C101 C100 101.7(8)
C3A C101 C102 115.1(13)
C2A C101 C102 18.5(8)
C100 C101 C102 120.0
C3A C101 F12A 141.9(19)
C2A C101 F12A 47.7(7)
C100 C101 F12A 149.4(8)
C102 C101 F12A 29.5(8)
C3A C101 H3AA 69.4
C2A C101 H3AA 159.0
C100 C101 H3AA 69.6
C102 C101 H3AA 162.2
F12A C101 H3AA 138.6
C3A C101 H10A 122.3
C2A C101 H10A 138.1
C100 C101 H10A 120.0
C102 C101 H10A 120.0
F12A C101 H10A 90.5
H3AA C101 H10A 52.8
C4A C100 C3A 137(2)
C4A C100 C99 39.6(14)
C3A C100 C99 115.6(11)
C4A C100 C101 150.2(14)
C3A C100 C101 15.2(15)
C99 C100 C101 120.0
C4A C100 C5A 33.2(8)
C3A C100 C5A 119.2(13)
C99 C100 C5A 6.5(8)
C101 C100 C5A 125.0(6)
C4A C100 C2A 119.2(13)
C3A C100 C2A 33.0(8)
C99 C100 C2A 85.7(6)
C101 C100 C2A 34.3(6)
C5A C100 C2A 90.7(6)
C4A C100 H3AA 147.8
C3A C100 H3AA 41.5
C99 C100 H3AA 156.6
C101 C100 H3AA 40.2
C5A C100 H3AA 158.4
C2A C100 H3AA 73.2
C4A C100 H4AA 42.2
C3A C100 H4AA 147.6
C99 C100 H4AA 79.8
C101 C100 H4AA 156.5
C5A C100 H4AA 73.9
C2A C100 H4AA 158.8
H3AA C100 H4AA 117.2
C4A C100 H10B 84.4
C3A C100 H10B 122.2
C99 C100 H10B 120.0
C101 C100 H10B 120.0
C5A C100 H10B 114.8
C2A C100 H10B 154.2
H3AA C100 H10B 81.2
H4AA C100 H10B 42.3
C5A C99 C4A 128(3)
C5A C99 C100 158(3)
C4A C99 C100 29.8(8)
C5A C99 C98 78(2)
C4A C99 C98 144.0(9)
C100 C99 C98 120.0
C5A C99 C6A 66.2(15)
C4A C99 C6A 154.3(17)
C100 C99 C6A 132.0(9)
C98 C99 C6A 12.0(9)
C5A C99 C3A 160(3)
C4A C99 C3A 47.2(6)
C100 C99 C3A 21.6(5)
C98 C99 C3A 99.1(5)
C6A C99 C3A 111.0(10)
C5A C99 H5AA 21.3
C4A C99 H5AA 112.8
C100 C99 H5AA 141.6
C98 C99 H5AA 97.9
C6A C99 H5AA 85.9
C3A C99 H5AA 158.9
C5A C99 H99A 44.2
C4A C99 H99A 93.4
C100 C99 H99A 120.0
C98 C99 H99A 120.0
C6A C99 H99A 108.0
C3A C99 H99A 140.4
H5AA C99 H99A 22.9
C1A C98 C99 119.9(9)
C1A C98 C97 1(2)
C99 C98 C97 120.0
C1A C98 C5A 143.4(12)
C99 C98 C5A 24.4(5)
C97 C98 C5A 143.4(5)
C1A C98 F11A 120.5(12)
C99 C98 F11A 119.6(10)
C97 C98 F11A 120.3(10)
C5A C98 F11A 95.6(11)
C1A C98 F11 113.2(12)
C99 C98 F11 124.2(10)
C97 C98 F11 113.5(10)
C5A C98 F11 102.9(11)
F11A C98 F11 19.0(6)
F9A F9 C81 103(2)
F9A F9 C81A 120(2)
C81 F9 C81A 16.5(13)
F9A F9 C82 132(2)
C81 F9 C82 48.2(7)
C81A F9 C82 35.8(8)
F9 F9A C81 48.8(19)
F9 F9A C81A 42.5(19)
C81 F9A C81A 6.7(11)
C85A F10 C85 2(2)
C85A F10A C85 1.5(17)
C6A F11 C98 6.7(14)
C6A F11A C98 3.7(11)
F12A F12 C102 28(2)
F12A F12 C2A 24(2)
C102 F12 C2A 4.3(9)
F12 F12A C102 133(3)
F12 F12A C2A 145(3)
C102 F12A C2A 12.4(12)
F12 F12A C101 171(3)
C102 F12A C101 52.1(8)
C2A F12A C101 40.3(7)
C9 N1 C6 119.7(3)
C9 N1 Zn1 130.4(2)
C6 N1 Zn1 109.5(2)
C26 N2 C23 119.0(3)
C26 N2 Zn1 132.7(2)
C23 N2 Zn1 108.2(2)
C43 N3 C40 119.7(4)
C43 N3 Zn3 133.4(3)
C40 N3 Zn3 106.9(3)
C60 N4 C57 118.8(3)
C60 N4 Zn3 132.3(2)
C57 N4 Zn3 108.9(2)
C77 N5 C74 120.4(4)
C77 N5 Zn2 132.6(3)
C74 N5 Zn2 106.9(3)
C94 N6 C91 119.3(3)
C94 N6 Zn2 131.4(3)
C91 N6 Zn2 109.2(2)
C1 O1 Zn1 115.7(2)
C1 O1 Zn2 137.7(2)
Zn1 O1 Zn2 102.96(10)
C18 O2 Zn1 116.1(2)
C18 O2 Zn3 137.6(2)
Zn1 O2 Zn3 103.56(10)
C35 O3 Zn3 115.1(3)
C52 O4 Zn3 114.7(2)
C52 O4 Zn1 123.7(2)
Zn3 O4 Zn1 102.25(10)
C69 O5 Zn2 111.9(3)
C86 O6 Zn2 116.3(2)
C86 O6 Zn1 128.7(2)
Zn2 O6 Zn1 102.31(10)
O2 Zn1 O1 171.47(10)
O2 Zn1 O6 97.52(9)
O1 Zn1 O6 76.40(9)
O2 Zn1 N1 107.12(11)
O1 Zn1 N1 78.57(10)
O6 Zn1 N1 154.86(10)
O2 Zn1 O4 75.90(9)
O1 Zn1 O4 97.70(9)
O6 Zn1 O4 88.02(9)
N1 Zn1 O4 93.10(10)
O2 Zn1 N2 78.97(10)
O1 Zn1 N2 107.23(11)
O6 Zn1 N2 94.61(10)
N1 Zn1 N2 94.91(11)
O4 Zn1 N2 154.86(10)
O5 Zn2 O6 165.04(12)
O5 Zn2 N5 83.32(13)
O6 Zn2 N5 110.95(12)
O5 Zn2 O1 95.07(10)
O6 Zn2 O1 77.78(9)
N5 Zn2 O1 102.92(11)
O5 Zn2 N6 100.58(11)
O6 Zn2 N6 79.04(10)
N5 Zn2 N6 110.68(12)
O1 Zn2 N6 144.22(11)
O3 Zn3 O4 168.28(11)
O3 Zn3 O2 91.78(10)
O4 Zn3 O2 77.31(9)
O3 Zn3 N4 104.97(11)
O4 Zn3 N4 80.38(10)
O2 Zn3 N4 134.48(11)
O3 Zn3 N3 81.05(12)
O4 Zn3 N3 107.67(11)
O2 Zn3 N3 117.58(11)
N4 Zn3 N3 106.81(12)

loop_
_geom_bond_atom_site_label_1
_geom_bond_atom_site_label_2
_geom_bond_distance
C1 O1 1.337(4)
C1 C2 1.380(5)
C1 C6 1.429(5)
C1A C98 1.14(2)
C1A C2A 1.3900
C1A C6A 1.3900
C1A C102 1.53(2)
C1A C96 1.567(9)
C2A C101 1.129(19)
C2A F12A 1.290(12)
C2A C97 1.33(2)
C2A C3A 1.3900
C2A F12 1.827(15)
C2A C100 1.961(14)
C3A C101 0.690(12)
C3A C100 0.755(15)
C3A C4A 1.3900
C3A C102 1.795(15)
C3A C99 1.847(12)
C3A H3AA 0.9601
C3A H10A 1.4509
C3A H10B 1.5045
C4A C100 0.737(11)
C4A C99 0.947(17)
C4A C5A 1.3900
C4A H4AA 0.9601
C4A H10B 1.1522
C4A H99A 1.3876
C5A C99 0.588(12)
C5A C6A 1.3900
C5A C98 1.39(2)
C5A C100 1.947(11)
C5A H5AA 0.9599
C5A H99A 0.6764
C6A F11A 1.147(16)
C6A F11 1.213(16)
C6A C99 1.519(17)
C6A C97 1.63(3)
C2 C3 1.385(6)
C2 H2 0.9500
C3 C4 1.353(6)
C3 H3 0.9500
C4 C5 1.411(5)
C4 H4 0.9500
C5 C7 1.411(6)
C5 C6 1.422(5)
C6 N1 1.358(4)
C7 C8 1.366(6)
C7 H7 0.9500
C8 C9 1.417(5)
C8 H8 0.9500
C9 N1 1.323(5)
C9 C10 1.461(5)
C10 C11 1.318(5)
C10 H10 0.9500
C11 C12 1.452(5)
C11 H11 0.9500
C12 C13 1.385(6)
C12 C17 1.394(6)
C13 F2 1.353(6)
C13 C14 1.375(7)
C14 C15 1.354(8)
C14 H14 0.9500
C15 C16 1.370(8)
C15 H15 0.9500
C16 C17 1.362(6)
C16 H16 0.9500
C17 F1 1.353(5)
C18 O2 1.336(4)
C18 C19 1.381(5)
C18 C23 1.433(5)
C19 C20 1.395(5)
C19 H19 0.9500
C20 C21 1.347(6)
C20 H20 0.9500
C21 C22 1.415(5)
C21 H21 0.9500
C22 C24 1.397(5)
C22 C23 1.430(5)
C23 N2 1.364(4)
C24 C25 1.355(5)
C24 H24 0.9500
C25 C26 1.408(5)
C25 H25 0.9500
C26 N2 1.343(5)
C26 C27 1.464(5)
C27 C28 1.324(6)
C27 H27 0.9500
C28 C29 1.459(5)
C28 H28 0.9500
C29 C34 1.372(7)
C29 C30 1.373(7)
C30 F4 1.362(7)
C30 C31 1.380(7)
C31 C32 1.356(10)
C31 H31 0.9500
C32 C33 1.372(10)
C32 H32 0.9500
C33 C34 1.377(7)
C33 H33 0.9500
C34 F3 1.353(6)
C35 O3 1.309(5)
C35 C36 1.396(5)
C35 C40 1.422(6)
C36 C37 1.391(7)
C36 H36 0.9500
C37 C38 1.374(7)
C37 H37 0.9500
C38 C39 1.395(6)
C38 H38 0.9500
C39 C41 1.408(7)
C39 C40 1.414(6)
C40 N3 1.379(5)
C41 C42 1.350(6)
C41 H41 0.9500
C42 C43 1.420(6)
C42 H42 0.9500
C43 N3 1.318(5)
C43 C44 1.460(5)
C44 C45 1.332(5)
C44 H44 0.9500
C45 C46 1.461(6)
C45 H45 0.9500
C46 C47 1.382(6)
C46 C51 1.384(7)
C47 C48 1.356(7)
C47 F6 1.374(6)
C48 C49 1.371(9)
C48 H48 0.9500
C49 C50 1.354(8)
C49 H49 0.9500
C50 C51 1.361(7)
C50 H50 0.9500
C51 F5 1.347(5)
C52 O4 1.331(4)
C52 C53 1.384(5)
C52 C57 1.439(5)
C53 C54 1.405(5)
C53 H53 0.9500
C54 C55 1.354(6)
C54 H54 0.9500
C55 C56 1.398(5)
C55 H55 0.9500
C56 C58 1.407(5)
C56 C57 1.423(5)
C57 N4 1.359(4)
C58 C59 1.348(5)
C58 H58 0.9500
C59 C60 1.412(5)
C59 H59 0.9500
C60 N4 1.345(5)
C60 C61 1.468(5)
C61 C62 1.335(5)
C61 H61 0.9500
C62 C63 1.468(5)
C62 H62 0.9500
C63 C64 1.381(6)
C63 C68 1.401(6)
C64 F8 1.357(5)
C64 C65 1.370(6)
C65 C66 1.353(7)
C65 H65 0.9500
C66 C67 1.395(7)
C66 H66 0.9500
C67 C68 1.357(6)
C67 H67 0.9500
C68 F7 1.350(5)
C69 O5 1.310(5)
C69 C70 1.404(6)
C69 C74 1.435(7)
C70 C71 1.414(8)
C70 H70 0.9500
C71 C72 1.344(8)
C71 H71 0.9500
C72 C73 1.410(7)
C72 H72 0.9500
C73 C75 1.402(8)
C73 C74 1.404(6)
C74 N5 1.370(5)
C75 C76 1.365(8)
C75 H75 0.9500
C76 C77 1.433(7)
C76 H76 0.9500
C77 N5 1.312(5)
C77 C78 1.456(6)
C78 C79 1.338(6)
C78 H78 0.9500
C79 C80 1.436(13)
C79 C80A 1.492(16)
C79 H79A 0.9601
C80A C85 1.28(4)
C80A C85A 1.360(14)
C80A C81A 1.415(13)
C80A C81 1.46(3)
C81A C81 0.50(2)
C81A C82 1.08(2)
C81A C82A 1.331(15)
C81A C80 1.38(3)
C81A F9 1.395(16)
C81A F9A 1.795(18)
C81A C83 1.935(19)
C82A C82 0.571(16)
C82A C83 0.834(16)
C82A C83A 1.384(16)
C82A C81 1.76(2)
C82A C84 1.956(17)
C82A H82A 0.9601
C82A H83A 1.5450
C82A H82B 1.3249
C83 C83A 0.571(16)
C83 C82 1.3900
C83 C84 1.3900
C83 C84A 1.802(19)
C83 H82A 1.5141
C83 H83A 0.9601
C83 H83B 1.2587
C82 C81 1.3900
C82 F9 1.844(17)
C82 C83A 1.937(18)
C82 H82A 0.9327
C82 H82B 0.9600
C81 F9 1.024(19)
C81 F9A 1.323(14)
C81 C80 1.3900
C80 C85 1.3900
C80 C85A 1.46(4)
C85 F10 1.373(18)
C85 C84A 1.38(3)
C85 C84 1.3900
C85 F10A 1.459(18)
C84 C83A 1.02(2)
C84 C85A 1.42(3)
C84 H84A 0.9601
C84 H84B 1.3591
C83A C84A 1.381(15)
C83A H83A 1.0216
C83A H84A 1.5081
C83A H83B 0.9601
C84A C85A 1.378(14)
C84A H84A 0.6929
C84A H84B 0.9599
C85A F10 1.284(19)
C85A F10A 1.359(18)
C86 O6 1.329(4)
C86 C87 1.388(5)
C86 C91 1.434(5)
C87 C88 1.390(6)
C87 H87 0.9500
C88 C89 1.346(6)
C88 H88 0.9500
C89 C90 1.414(6)
C89 H89 0.9500
C90 C92 1.398(6)
C90 C91 1.415(5)
C91 N6 1.363(4)
C92 C93 1.355(6)
C92 H92 0.9500
C93 C94 1.419(6)
C93 H93 0.9500
C94 N6 1.347(5)
C94 C95 1.441(6)
C95 C96 1.327(5)
C95 H95 0.9500
C96 C97 1.413(9)
C96 H96A 0.9598
C97 C102 1.3900
C97 C98 1.3900
C102 F12A 0.867(18)
C102 F12 1.360(13)
C102 C101 1.3900
C101 C100 1.3900
C101 F12A 1.743(14)
C101 H3AA 0.9527
C101 H10A 0.9600
C100 C99 1.3900
C100 H3AA 1.3849
C100 H4AA 1.3686
C100 H10B 0.9600
C99 C98 1.3900
C99 H5AA 1.4833
C99 H99A 0.9599
C98 F11A 1.467(19)
C98 F11 1.50(2)
F9 F9A 0.633(12)
F12 F12A 0.612(14)
N1 Zn1 2.198(3)
N2 Zn1 2.226(3)
N3 Zn3 2.187(3)
N4 Zn3 2.181(3)
N5 Zn2 2.123(3)
N6 Zn2 2.207(3)
O1 Zn1 2.025(2)
O1 Zn2 2.133(2)
O2 Zn1 2.012(2)
O2 Zn3 2.163(3)
O3 Zn3 1.959(2)
O4 Zn3 1.999(2)
O4 Zn1 2.213(2)
O5 Zn2 1.968(3)
O6 Zn2 2.003(2)
O6 Zn1 2.173(2)
